data_9002832
loop_
_publ_author_name
'Redhammer, G. J.'
'Roth, G.'

_publ_section_title
;
 Single-crystal structure refinements and crystal chemistry of
 synthetic trioctahedral micas KM3(Al,Si)4O10(OH)2, where
 M = Ni, Mg, Co, Fe, Al
 Sample: A20#2
;
_journal_name_full 'American Mineralogist'
_journal_page_first 1464
_journal_page_last 1476
_journal_volume 87
_journal_year 2002
_chemical_formula_sum 'Al1.08 Fe0.34 H2 K Mg2.66 O12 Si2.92'
_chemical_name_mineral Phlogopite
_space_group_IT_number 12
_symmetry_space_group_name_Hall '-C 2y'
_symmetry_space_group_name_H-M 'C 1 2/m 1'
_cell_angle_alpha 90
_cell_angle_beta 99.926
_cell_angle_gamma 90
_cell_length_a 5.3257
_cell_length_b 9.2254
_cell_length_c 10.3070
_cell_formula_units_Z 2
_cell_volume 498.820
_database_code_amcsd 0002921
_exptl_crystal_density_diffrn 2.849
_cod_original_formula_sum '(Al1.08 Si2.92) (Mg2.66 Fe.34) K O12 H2'
_cod_database_code 9002832

loop_
_space_group_symop_operation_xyz
x,y,z
1/2+x,1/2+y,z
x,-y,z
1/2+x,1/2-y,z
-x,y,-z
1/2-x,1/2+y,-z
-x,-y,-z
1/2-x,1/2-y,-z

loop_
_atom_site_aniso_label
_atom_site_aniso_U_11
_atom_site_aniso_U_22
_atom_site_aniso_U_33
_atom_site_aniso_U_12
_atom_site_aniso_U_13
_atom_site_aniso_U_23
AlT 0.00860 0.00950 0.01550 -0.00030 0.00460 0.00010
SiT 0.00860 0.00950 0.01550 -0.00030 0.00460 0.00010
MgM1 0.00800 0.00750 0.01550 0.00000 0.00510 0.00000
FeM1 0.00800 0.00750 0.01550 0.00000 0.00510 0.00000
MgM2 0.00720 0.00770 0.01450 0.00000 0.00400 0.00000
FeM2 0.00720 0.00770 0.01450 0.00000 0.00400 0.00000
K 0.03870 0.03980 0.03280 0.00000 0.00850 0.00000
O1 0.01980 0.02750 0.02270 -0.00660 0.00760 -0.00360
O2 0.02950 0.01920 0.02190 0.00000 0.00260 0.00000
O3 0.01080 0.01000 0.01210 0.00020 0.00430 -0.00070
O4 0.01130 0.01110 0.01410 0.00000 0.00390 0.00000

loop_
_atom_site_label
_atom_site_fract_x
_atom_site_fract_y
_atom_site_fract_z
_atom_site_occupancy
_atom_site_U_iso_or_equiv
AlT 0.57616 0.16672 0.22873 0.27000 0.01089
SiT 0.57616 0.16672 0.22873 0.73000 0.01089
MgM1 0.00000 0.50000 0.50000 0.88000 0.01001
FeM1 0.00000 0.50000 0.50000 0.12000 0.01001
MgM2 0.00000 0.83241 0.50000 0.89000 0.00950
FeM2 0.00000 0.83241 0.50000 0.11000 0.00950
K 0.00000 0.00000 0.00000 1.00000 0.03686
O1 0.83088 0.22634 0.17177 1.00000 0.02280
O2 0.50953 0.00000 0.17173 1.00000 0.02368
O3 0.62998 0.16682 0.39159 1.00000 0.01077
O4 0.13254 0.00000 0.39761 1.00000 0.01203
H 0.13000 0.00000 0.31300 1.00000 0.02976

loop_
_cod_related_entry_id
_cod_related_entry_database
_cod_related_entry_code
1 AMCSD 0002921
